data_4344788
loop_
_publ_author_name
'Plundrich, Gudrun T.'
'Wadepohl, Hubert'
'Gade, Lutz H.'

_publ_section_title
;
 Synthesis and Reactivity of Group 4 Metal Benzyl Complexes Supported by
 Carbazolide-Based PNP Pincer Ligands.
;
_journal_issue 1
_journal_name_full 'Inorganic chemistry'
_journal_page_first 353
_journal_paper_doi 10.1021/acs.inorgchem.5b02498
_journal_volume 55
_journal_year 2015
_chemical_absolute_configuration ad
_chemical_formula_moiety 'C34 H54 Cl3 N P2 Ti'
_chemical_formula_sum 'C34 H54 Cl3 N P2 Ti'
_chemical_formula_weight 692.97
_chemical_properties_physical air-sensitive
_space_group_crystal_system monoclinic
_space_group_IT_number 4
_space_group_name_Hall 'P 2yb'
_space_group_name_H-M_alt 'P 1 21 1'
_symmetry_cell_setting monoclinic
_symmetry_Int_Tables_number 4
_symmetry_space_group_name_Hall 'P 2yb'
_symmetry_space_group_name_H-M 'P 1 21 1'
_atom_sites_solution_hydrogens mixed
_atom_sites_solution_primary iterative
_atom_sites_solution_secondary difmap
_audit_block_code ga_gp31
_audit_creation_date
;
'Sat Apr 25 18:36:08 2015'
;
_audit_creation_method
;
Olex2 1.2
(compiled 2015.01.26 svn.r3151 for OlexSys, GUI svn.r4998)
;
_audit_update_record '25.04.2015 18:38:43 CEST UTC+02:00  encif 1.29'
_cell_angle_alpha 90
_cell_angle_beta 99.6850(9)
_cell_angle_gamma 90
_cell_formula_units_Z 2
_cell_length_a 12.65484(12)
_cell_length_b 11.54401(12)
_cell_length_c 13.13616(12)
_cell_measurement_reflns_used 53940
_cell_measurement_temperature 120(1)
_cell_measurement_theta_max 32.2380
_cell_measurement_theta_min 3.7800
_cell_volume 1891.68(3)
_computing_cell_refinement
;
CrysAlisPro, Agilent Technologies,
Version 1.171.37.35g (release 09-12-2014 CrysAlis171 .NET)
(compiled Dec  9 2014,15:38:47)
;
_computing_data_collection
;
CrysAlisPro, Agilent Technologies,
Version 1.171.37.35g (release 09-12-2014 CrysAlis171 .NET)
(compiled Dec  9 2014,15:38:47)
;
_computing_data_reduction
;
CrysAlisPro, Agilent Technologies,
Version 1.171.37.35g (release 09-12-2014 CrysAlis171 .NET)
(compiled Dec  9 2014,15:38:47)
;
_computing_molecular_graphics 'Olex2 (Dolomanov et al., 2009)'
_computing_publication_material 'encif (Wadepohl, 2009-14); encifer 1.5 (CCDC, 2014)'
_computing_structure_refinement 'ShelXL (Sheldrick, 2008)'
_computing_structure_solution 'SUPERFLIP (Palatinus, 2007-2009)'
_diffrn_ambient_environment 'perfluoro polyether oil / N~2~'
_diffrn_ambient_temperature 120(1)
_diffrn_detector 'CCD plate'
_diffrn_detector_area_resol_mean 7.9621
_diffrn_detector_type Eos
_diffrn_measured_fraction_theta_full 0.998
_diffrn_measured_fraction_theta_max 0.965
_diffrn_measurement_details
;
  1 omega  -42.00   58.00   0.5000   15.0000
omega____ theta____ kappa____ phi______ frames
    -       26.8662  -79.0000 -168.0881 200

  2 omega  -43.00   59.00   0.5000   15.0000
omega____ theta____ kappa____ phi______ frames
    -       26.8662  -80.0000   36.1312 204

  3 omega  -44.00   59.00   0.5000   15.0000
omega____ theta____ kappa____ phi______ frames
    -       26.8662  -80.0000   99.6982 206

  4 omega   -3.00   25.00   0.5000   15.0000
omega____ theta____ kappa____ phi______ frames
    -       26.8662   79.0000   92.6149 56

  5 omega   -3.00   95.00   0.5000   15.0000
omega____ theta____ kappa____ phi______ frames
    -       26.8662   77.0000  -60.0000 196

  6 omega   17.00   43.00   0.5000   15.0000
omega____ theta____ kappa____ phi______ frames
    -       26.8662   57.0000  -90.0000 52

  7 omega   13.00   38.00   0.5000   15.0000
omega____ theta____ kappa____ phi______ frames
    -       26.8662   38.0000 -180.0000 50

  8 omega   45.00   83.00   0.5000   15.0000
omega____ theta____ kappa____ phi______ frames
    -       26.8662   38.0000 -180.0000 76

  9 omega    1.00   97.00   0.5000   15.0000
omega____ theta____ kappa____ phi______ frames
    -       26.8662   77.0000   30.0000 192

 10 omega    1.00   76.00   0.5000   15.0000
omega____ theta____ kappa____ phi______ frames
    -       26.8662   77.0000 -180.0000 150

 11 omega   -2.00   30.00   0.5000   15.0000
omega____ theta____ kappa____ phi______ frames
    -       26.8662  -57.0000   90.0000 64

 12 omega  -37.00   57.00   0.5000   15.0000
omega____ theta____ kappa____ phi______ frames
    -       26.8662  -79.0000  -83.6865 188

 13 omega    2.00   51.00   0.5000   15.0000
omega____ theta____ kappa____ phi______ frames
    -       26.8662   38.0000  -60.0000 98

 14 omega   19.00   57.00   0.5000   15.0000
omega____ theta____ kappa____ phi______ frames
    -       26.8662  -77.0000  150.0000 76

 15 omega    6.00   39.00   0.5000   15.0000
omega____ theta____ kappa____ phi______ frames
    -       26.8662   57.0000  150.0000 66

 16 omega    5.00   32.00   0.5000   15.0000
omega____ theta____ kappa____ phi______ frames
    -       26.8662   38.0000   90.0000 54

 17 omega  -42.00   59.00   0.5000   15.0000
omega____ theta____ kappa____ phi______ frames
    -       28.0000  -78.0000  -46.8434 202

 18 omega   -3.00   97.00   0.5000   15.0000
omega____ theta____ kappa____ phi______ frames
    -       26.8662   77.0000 -120.0000 200

 19 omega  -46.00   71.00   0.5000   15.0000
omega____ theta____ kappa____ phi______ frames
    -       26.8662  -19.0000 -150.0000 234

 20 omega  -42.00   48.00   0.5000   15.0000
omega____ theta____ kappa____ phi______ frames
    -       26.8662  -57.0000   90.0000 180

 21 omega   -3.00   97.00   0.5000   15.0000
omega____ theta____ kappa____ phi______ frames
    -       26.8662   77.0000  150.0000 200

 22 omega    6.00   96.00   0.5000   15.0000
omega____ theta____ kappa____ phi______ frames
    -       26.8662   57.0000   30.0000 180

 23 omega    6.00   96.00   0.5000   15.0000
omega____ theta____ kappa____ phi______ frames
    -       26.8662   57.0000  -30.0000 180

 24 omega    6.00   96.00   0.5000   15.0000
omega____ theta____ kappa____ phi______ frames
    -       26.8662   57.0000   90.0000 180

 25 omega  -43.00   57.00   0.5000   15.0000
omega____ theta____ kappa____ phi______ frames
    -       26.8662  -77.0000 -120.0000 200

 26 omega  -43.00   57.00   0.5000   15.0000
omega____ theta____ kappa____ phi______ frames
    -       26.8662  -77.0000   60.0000 200

 27 omega   -4.00   25.00   0.5000   15.0000
omega____ theta____ kappa____ phi______ frames
    -       26.8662   79.0000   92.6149 58

 28 omega    1.00   99.00   0.5000   15.0000
omega____ theta____ kappa____ phi______ frames
    -       26.8662   38.0000 -180.0000 196

 29 omega   -3.00   97.00   0.5000   15.0000
omega____ theta____ kappa____ phi______ frames
    -       26.8662   77.0000  -30.0000 200

 30 omega  -43.00   57.00   0.5000   15.0000
omega____ theta____ kappa____ phi______ frames
    -       26.8662  -77.0000   90.0000 200

 31 omega  -42.00   59.00   0.5000   15.0000
omega____ theta____ kappa____ phi______ frames
    -       28.0000  -78.0000  -46.8434 202

 32 omega  -46.00  -21.00   0.5000   15.0000
omega____ theta____ kappa____ phi______ frames
    -       26.8662    0.0000  120.0000 50

 33 omega  -46.00  100.00   0.5000   15.0000
omega____ theta____ kappa____ phi______ frames
    -       26.8662    0.0000    0.0000 292

;
_diffrn_measurement_device 'four-circle diffractometer'
_diffrn_measurement_device_type 'Agilent SuperNova, Dual, Cu at zero, Eos'
_diffrn_measurement_method '\w scans'
_diffrn_measurement_specimen_support 'polyimid foil'
_diffrn_orient_matrix_UB_11 -0.0406997000
_diffrn_orient_matrix_UB_12 0.0416215000
_diffrn_orient_matrix_UB_13 -0.0159421000
_diffrn_orient_matrix_UB_21 0.0342497000
_diffrn_orient_matrix_UB_22 0.0290313000
_diffrn_orient_matrix_UB_23 -0.0291436000
_diffrn_orient_matrix_UB_31 -0.0200432000
_diffrn_orient_matrix_UB_32 -0.0346616000
_diffrn_orient_matrix_UB_33 -0.0435615000
_diffrn_radiation_monochromator mirror
_diffrn_radiation_probe x-ray
_diffrn_radiation_type 'Mo K\a'
_diffrn_radiation_wavelength 0.71073
_diffrn_reflns_av_R_equivalents 0.0452
_diffrn_reflns_av_unetI/netI 0.0259
_diffrn_reflns_laue_measured_fraction_full 0.998
_diffrn_reflns_laue_measured_fraction_max 0.965
_diffrn_reflns_limit_h_max 19
_diffrn_reflns_limit_h_min -18
_diffrn_reflns_limit_k_max 17
_diffrn_reflns_limit_k_min -17
_diffrn_reflns_limit_l_max 19
_diffrn_reflns_limit_l_min -19
_diffrn_reflns_number 122634
_diffrn_reflns_point_group_measured_fraction_full 0.998
_diffrn_reflns_point_group_measured_fraction_max 0.949
_diffrn_reflns_theta_full 25.242
_diffrn_reflns_theta_max 32.680
_diffrn_reflns_theta_min 3.266
_diffrn_source 'microfocus X-Ray tube'
_exptl_absorpt_coefficient_mu 0.545
_exptl_absorpt_correction_T_max 0.947
_exptl_absorpt_correction_T_min 0.916
_exptl_absorpt_correction_type gaussian
_exptl_absorpt_process_details
;
CrysAlisPro, Agilent Technologies,
Version 1.171.37.35g (release 09-12-2014 CrysAlis171 .NET)
(compiled Dec  9 2014,15:38:47)
Numerical absorption correction based on gaussian integration over
            a multifaceted crystal model
Empirical absorption correction using spherical harmonics,
 implemented in SCALE3 ABSPACK scaling algorithm.
;
_exptl_crystal_colour 'dark blue'
_exptl_crystal_density_diffrn 1.217
_exptl_crystal_description block
_exptl_crystal_F_000 736
_exptl_crystal_size_max 0.212
_exptl_crystal_size_mid 0.164
_exptl_crystal_size_min 0.127
_refine_diff_density_max 0.357
_refine_diff_density_min -0.277
_refine_diff_density_rms 0.054
_refine_ls_abs_structure_details
;
 Flack x determined using 5662 quotients [(I+)-(I-)]/[(I+)+(I-)]
 (Parsons, Flack and Wagner, Acta Cryst. B69 (2013) 249-259).
;
_refine_ls_abs_structure_Flack 0.013(6)
_refine_ls_extinction_method none
_refine_ls_goodness_of_fit_ref 1.124
_refine_ls_hydrogen_treatment mixed
_refine_ls_matrix_type full
_refine_ls_number_parameters 408
_refine_ls_number_reflns 13181
_refine_ls_number_restraints 1
_refine_ls_restrained_S_all 1.124
_refine_ls_R_factor_all 0.0318
_refine_ls_R_factor_gt 0.0303
_refine_ls_shift/su_max 0.001
_refine_ls_shift/su_mean 0.000
_refine_ls_structure_factor_coef Fsqd
_refine_ls_weighting_details 'w=1/[\s^2^(Fo^2^)+(0.0328P)^2^+0.3574P] where P=(Fo^2^+2Fc^2^)/3'
_refine_ls_weighting_scheme calc
_refine_ls_wR_factor_gt 0.0696
_refine_ls_wR_factor_ref 0.0701
_reflns_Friedel_coverage 0.886
_reflns_friedel_fraction_full 0.999
_reflns_friedel_fraction_max 0.932
_reflns_number_gt 12838
_reflns_number_total 13181
_reflns_threshold_expression 'I > 2\s(I)'
_cod_data_source_file ic5b02498_si_002.cif
_cod_data_source_block ga_gp31
_cod_original_sg_symbol_H-M 'P 21'
_cod_database_code 4344788
_audit_block_refno 2419
_audit_block_usercomment 'gp-ll-33 blue block'
_chemical_oxdiff_formula 'C34 H54 Cl3 N1 P2 Ti1'
_chemical_oxdiff_usercomment 'gp-ll-33 blue block'
_shelx_space_group_comment
;
The symmetry employed for this shelxl refinement is uniquely defined
by the following loop, which should always be used as a source of
symmetry information in preference to the above space-group names.
They are only intended as comments.
;
_shelx_estimated_absorpt_t_max 0.947
_shelx_estimated_absorpt_t_min 0.947
_reflns_odcompleteness_completeness 99.75
_reflns_odcompleteness_iscentric 1
_reflns_odcompleteness_theta 26.32
_shelxl_version_number 2014/7
_olex2_refinement_description
;
1. Fixed Uiso
 At 1.2 times of:
  All C(H) groups, All C(H,H) groups
 At 1.5 times of:
  All C(H,H,H) groups
2.a Ternary CH refined with riding coordinates:
 C24(H24), C27(H27), C30(H30), C33(H33)
2.b Idealised Me refined as rotating group:
 C17(H17A,H17B,H17C), C18(H18A,H18B,H18C), C19(H19A,H19B,H19C), C21(H21A,H21B,
 H21C), C22(H22A,H22B,H22C), C23(H23A,H23B,H23C), C25(H25A,H25B,H25C), C26(H26A,
 H26B,H26C), C28(H28A,H28B,H28C), C29(H29A,H29B,H29C), C31(H31A,H31B,H31C),
 C32(H32A,H32B,H32C), C34(H34A,H34B,H34C), C35(H35A,H35B,H35C)
;
_olex2_submission_special_instructions 'No special instructions were received'
_cell_oxdiff_length_a 12.65839(12)
_cell_oxdiff_length_b 11.54199(11)
_cell_oxdiff_length_c 13.13473(11)
_cell_oxdiff_angle_alpha 90.0191(7)
_cell_oxdiff_angle_beta 99.6834(7)
_cell_oxdiff_angle_gamma 89.9169(8)
_cell_oxdiff_volume 1891.68(3)
_cell_oxdiff_measurement_reflns_used 53940

loop_
_symmetry_equiv_pos_as_xyz
'x, y, z'
'-x, y+1/2, -z'

loop_
_atom_site_label
_atom_site_type_symbol
_atom_site_fract_x
_atom_site_fract_y
_atom_site_fract_z
_atom_site_U_iso_or_equiv
_atom_site_adp_type
_atom_site_occupancy
_atom_site_site_symmetry_order
_atom_site_calc_flag
_atom_site_refinement_flags_posn
Ti Ti 0.40200(2) 0.38930(3) 0.73337(2) 0.01069(6) Uani 1 1 d .
Cl1 Cl 0.21570(3) 0.39380(5) 0.70414(4) 0.02293(10) Uani 1 1 d .
Cl2 Cl 0.40245(4) 0.24000(4) 0.85231(3) 0.01690(8) Uani 1 1 d .
Cl3 Cl 0.40710(4) 0.53810(4) 0.61525(3) 0.01660(8) Uani 1 1 d .
P1 P 0.39857(4) 0.24679(4) 0.58070(3) 0.01182(8) Uani 1 1 d .
P2 P 0.40439(4) 0.53206(4) 0.88552(3) 0.01208(8) Uani 1 1 d .
N1 N 0.56311(10) 0.38678(15) 0.75934(11) 0.0112(2) Uani 1 1 d .
C2 C 0.63325(13) 0.41147(14) 0.85401(13) 0.0116(3) Uani 1 1 d .
C3 C 0.61326(14) 0.44827(16) 0.95168(13) 0.0130(3) Uani 1 1 d .
C4 C 0.70276(15) 0.47166(17) 1.02778(14) 0.0150(3) Uani 1 1 d .
H4 H 0.685(2) 0.497(2) 1.090(2) 0.018 Uiso 1 1 d R
C5 C 0.80955(14) 0.45993(17) 1.01425(14) 0.0160(3) Uani 1 1 d .
C6 C 0.82756(14) 0.42506(18) 0.91704(14) 0.0168(3) Uani 1 1 d .
H6 H 0.901(2) 0.419(2) 0.902(2) 0.020 Uiso 1 1 d R
C7 C 0.74118(13) 0.40269(16) 0.83981(13) 0.0132(3) Uani 1 1 d .
C8 C 0.74010(13) 0.36944(15) 0.73392(13) 0.0126(3) Uani 1 1 d .
C9 C 0.82556(14) 0.34592(17) 0.68340(14) 0.0150(3) Uani 1 1 d .
H9 H 0.8958(19) 0.354(2) 0.7206(19) 0.018 Uiso 1 1 d R
C10 C 0.80582(14) 0.31083(16) 0.58057(13) 0.0132(3) Uani 1 1 d .
C11 C 0.69856(14) 0.30006(16) 0.53356(14) 0.0130(3) Uani 1 1 d .
H11 H 0.6825(19) 0.275(2) 0.4640(19) 0.016 Uiso 1 1 d R
C12 C 0.60991(13) 0.32478(15) 0.58182(13) 0.0116(3) Uani 1 1 d .
C13 C 0.63184(13) 0.36113(15) 0.68595(13) 0.0118(3) Uani 1 1 d .
C14 C 0.50194(14) 0.30631(16) 0.51452(13) 0.0128(3) Uani 1 1 d .
H14A H 0.5084(19) 0.256(2) 0.4560(18) 0.015 Uiso 1 1 d R
H14B H 0.4737(17) 0.384(2) 0.4871(18) 0.015 Uiso 1 1 d R
C15 C 0.50589(14) 0.46839(17) 0.98488(13) 0.0133(3) Uani 1 1 d .
H15A H 0.519(2) 0.517(2) 1.0468(19) 0.016 Uiso 1 1 d R
H15B H 0.4740(17) 0.393(3) 1.0013(18) 0.016 Uiso 1 1 d R
C16 C 0.90399(16) 0.4861(2) 1.10034(15) 0.0239(4) Uani 1 1 d .
C17 C 0.86850(19) 0.5172(3) 1.20162(17) 0.0322(5) Uani 1 1 d .
H17A H 0.8284 0.5901 1.1936 0.048 Uiso 1 1 calc GR
H17B H 0.9316 0.5259 1.2556 0.048 Uiso 1 1 calc GR
H17C H 0.8226 0.4555 1.2211 0.048 Uiso 1 1 calc GR
C18 C 0.97541(19) 0.3766(3) 1.11934(19) 0.0388(6) Uani 1 1 d .
H18A H 0.9331 0.3121 1.1396 0.058 Uiso 1 1 calc GR
H18B H 1.0361 0.3921 1.1745 0.058 Uiso 1 1 calc GR
H18C H 1.0022 0.3563 1.0558 0.058 Uiso 1 1 calc GR
C19 C 0.9702(2) 0.5863(3) 1.0669(2) 0.0397(6) Uani 1 1 d .
H19A H 0.9967 0.5648 1.0035 0.059 Uiso 1 1 calc GR
H19B H 1.0310 0.6026 1.1217 0.059 Uiso 1 1 calc GR
H19C H 0.9250 0.6555 1.0540 0.059 Uiso 1 1 calc GR
C20 C 0.89946(14) 0.28543(18) 0.52351(14) 0.0172(3) Uani 1 1 d .
C21 C 0.86281(17) 0.2373(2) 0.41498(16) 0.0275(5) Uani 1 1 d .
H21A H 0.8223 0.1656 0.4192 0.041 Uiso 1 1 calc GR
H21B H 0.9256 0.2211 0.3826 0.041 Uiso 1 1 calc GR
H21C H 0.8171 0.2944 0.3734 0.041 Uiso 1 1 calc GR
C22 C 0.97536(17) 0.1974(2) 0.58524(18) 0.0252(4) Uani 1 1 d .
H22A H 1.0062 0.2309 0.6522 0.038 Uiso 1 1 calc GR
H22B H 1.0330 0.1781 0.5468 0.038 Uiso 1 1 calc GR
H22C H 0.9354 0.1271 0.5961 0.038 Uiso 1 1 calc GR
C23 C 0.95997(15) 0.3999(2) 0.51446(17) 0.0250(4) Uani 1 1 d .
H23A H 0.9112 0.4565 0.4758 0.038 Uiso 1 1 calc GR
H23B H 1.0204 0.3858 0.4782 0.038 Uiso 1 1 calc GR
H23C H 0.9868 0.4302 0.5837 0.038 Uiso 1 1 calc GR
C24 C 0.27472(14) 0.24315(19) 0.48205(14) 0.0176(3) Uani 1 1 d .
H24 H 0.2146 0.2224 0.5193 0.021 Uiso 1 1 calc R
C25 C 0.24732(16) 0.3613(2) 0.43249(17) 0.0250(4) Uani 1 1 d .
H25A H 0.2433 0.4189 0.4865 0.037 Uiso 1 1 calc GR
H25B H 0.1780 0.3569 0.3863 0.037 Uiso 1 1 calc GR
H25C H 0.3030 0.3839 0.3928 0.037 Uiso 1 1 calc GR
C26 C 0.27688(19) 0.1499(2) 0.39917(17) 0.0283(5) Uani 1 1 d .
H26A H 0.3382 0.1634 0.3640 0.042 Uiso 1 1 calc GR
H26B H 0.2104 0.1536 0.3488 0.042 Uiso 1 1 calc GR
H26C H 0.2834 0.0733 0.4318 0.042 Uiso 1 1 calc GR
C27 C 0.43375(16) 0.09304(16) 0.60490(14) 0.0175(3) Uani 1 1 d .
H27 H 0.4393 0.0567 0.5369 0.021 Uiso 1 1 calc R
C28 C 0.34382(19) 0.0310(2) 0.64784(16) 0.0261(4) Uani 1 1 d .
H28A H 0.3398 0.0610 0.7169 0.039 Uiso 1 1 calc GR
H28B H 0.3587 -0.0523 0.6521 0.039 Uiso 1 1 calc GR
H28C H 0.2754 0.0446 0.6020 0.039 Uiso 1 1 calc GR
C29 C 0.54154(18) 0.07655(18) 0.67565(17) 0.0235(4) Uani 1 1 d .
H29A H 0.5993 0.1036 0.6404 0.035 Uiso 1 1 calc GR
H29B H 0.5521 -0.0057 0.6928 0.035 Uiso 1 1 calc GR
H29C H 0.5424 0.1212 0.7392 0.035 Uiso 1 1 calc GR
C30 C 0.28072(15) 0.54066(19) 0.94418(14) 0.0178(3) Uani 1 1 d .
H30 H 0.2218 0.5669 0.8885 0.021 Uiso 1 1 calc R
C31 C 0.24743(18) 0.4225(2) 0.98083(19) 0.0278(5) Uani 1 1 d .
H31A H 0.2427 0.3666 0.9241 0.042 Uiso 1 1 calc GR
H31B H 0.1774 0.4292 1.0028 0.042 Uiso 1 1 calc GR
H31C H 0.3008 0.3960 1.0390 0.042 Uiso 1 1 calc GR
C32 C 0.28868(18) 0.6299(2) 1.03134(17) 0.0264(4) Uani 1 1 d .
H32A H 0.3473 0.6085 1.0868 0.040 Uiso 1 1 calc GR
H32B H 0.2211 0.6317 1.0584 0.040 Uiso 1 1 calc GR
H32C H 0.3028 0.7066 1.0046 0.040 Uiso 1 1 calc GR
C33 C 0.44518(16) 0.68456(16) 0.87464(14) 0.0171(3) Uani 1 1 d .
H33 H 0.4528 0.7199 0.9450 0.021 Uiso 1 1 calc R
C34 C 0.35732(19) 0.75109(19) 0.80406(16) 0.0255(4) Uani 1 1 d .
H34A H 0.3486 0.7189 0.7341 0.038 Uiso 1 1 calc GR
H34B H 0.3774 0.8330 0.8023 0.038 Uiso 1 1 calc GR
H34C H 0.2896 0.7441 0.8305 0.038 Uiso 1 1 calc GR
C35 C 0.55317(18) 0.69685(19) 0.83766(17) 0.0236(4) Uani 1 1 d .
H35A H 0.6105 0.6674 0.8910 0.035 Uiso 1 1 calc GR
H35B H 0.5664 0.7787 0.8244 0.035 Uiso 1 1 calc GR
H35C H 0.5518 0.6523 0.7739 0.035 Uiso 1 1 calc GR

loop_
_atom_site_aniso_label
_atom_site_aniso_U_11
_atom_site_aniso_U_22
_atom_site_aniso_U_33
_atom_site_aniso_U_23
_atom_site_aniso_U_13
_atom_site_aniso_U_12
Ti 0.00992(11) 0.01181(12) 0.01037(12) -0.00116(10) 0.00183(9) -0.00047(10)
Cl1 0.01081(16) 0.0352(2) 0.0224(2) -0.0050(2) 0.00163(15) -0.0003(2)
Cl2 0.0224(2) 0.01405(19) 0.01522(18) 0.00086(16) 0.00589(15) -0.00205(16)
Cl3 0.0215(2) 0.01400(19) 0.01402(17) 0.00199(16) 0.00222(14) 0.00180(16)
P1 0.01146(19) 0.0125(2) 0.01175(18) -0.00165(16) 0.00284(14) -0.00180(16)
P2 0.01249(18) 0.0121(2) 0.01167(18) -0.00078(16) 0.00200(14) 0.00089(16)
N1 0.0104(5) 0.0127(6) 0.0105(6) -0.0008(5) 0.0019(5) -0.0004(6)
C2 0.0120(7) 0.0113(8) 0.0111(7) -0.0001(5) 0.0011(5) -0.0007(5)
C3 0.0126(7) 0.0139(8) 0.0130(7) 0.0004(6) 0.0034(6) -0.0003(6)
C4 0.0152(8) 0.0172(9) 0.0124(7) -0.0017(6) 0.0016(6) -0.0011(6)
C5 0.0130(7) 0.0209(9) 0.0132(7) -0.0023(6) -0.0001(6) -0.0023(6)
C6 0.0121(7) 0.0236(9) 0.0144(8) -0.0022(7) 0.0013(6) -0.0014(6)
C7 0.0115(6) 0.0155(8) 0.0125(7) -0.0006(6) 0.0015(5) -0.0005(6)
C8 0.0120(7) 0.0137(8) 0.0122(7) 0.0000(6) 0.0023(5) 0.0004(6)
C9 0.0107(7) 0.0189(8) 0.0152(8) 0.0003(6) 0.0018(6) -0.0003(6)
C10 0.0119(7) 0.0147(8) 0.0136(7) 0.0010(6) 0.0042(6) 0.0002(6)
C11 0.0138(7) 0.0137(8) 0.0121(7) -0.0005(6) 0.0035(6) -0.0003(6)
C12 0.0105(7) 0.0127(7) 0.0112(7) 0.0009(6) 0.0007(5) -0.0008(6)
C13 0.0120(7) 0.0128(7) 0.0105(7) 0.0001(5) 0.0023(5) -0.0007(5)
C14 0.0104(7) 0.0167(8) 0.0115(7) -0.0010(6) 0.0021(6) -0.0019(6)
C15 0.0126(7) 0.0158(8) 0.0114(7) -0.0003(6) 0.0019(6) 0.0013(6)
C16 0.0160(8) 0.0408(12) 0.0141(8) -0.0063(8) -0.0002(6) -0.0054(8)
C17 0.0240(10) 0.0527(16) 0.0184(9) -0.0107(10) -0.0003(8) -0.0068(10)
C18 0.0264(10) 0.0606(19) 0.0258(11) -0.0053(12) -0.0061(9) 0.0103(12)
C19 0.0320(12) 0.0550(17) 0.0317(12) -0.0103(12) 0.0045(10) -0.0208(12)
C20 0.0118(7) 0.0243(9) 0.0161(8) -0.0021(7) 0.0042(6) 0.0009(6)
C21 0.0194(9) 0.0455(13) 0.0189(9) -0.0102(9) 0.0072(7) 0.0007(9)
C22 0.0202(9) 0.0263(10) 0.0298(10) -0.0002(8) 0.0060(8) 0.0086(8)
C23 0.0174(8) 0.0305(11) 0.0291(10) 0.0033(9) 0.0095(7) -0.0037(9)
C24 0.0130(7) 0.0246(9) 0.0152(7) -0.0045(7) 0.0020(6) -0.0033(7)
C25 0.0155(8) 0.0338(12) 0.0229(9) 0.0017(8) -0.0046(7) 0.0013(8)
C26 0.0274(11) 0.0351(12) 0.0206(10) -0.0115(8) -0.0008(8) -0.0040(9)
C27 0.0257(9) 0.0123(8) 0.0156(8) -0.0010(6) 0.0067(7) -0.0023(7)
C28 0.0394(12) 0.0186(9) 0.0222(9) -0.0034(8) 0.0107(8) -0.0111(9)
C29 0.0315(11) 0.0156(9) 0.0236(9) 0.0024(7) 0.0053(8) 0.0063(8)
C30 0.0137(7) 0.0217(9) 0.0183(8) -0.0044(7) 0.0034(6) 0.0021(7)
C31 0.0238(10) 0.0291(11) 0.0345(11) 0.0000(9) 0.0164(9) -0.0022(8)
C32 0.0241(10) 0.0325(11) 0.0244(10) -0.0104(9) 0.0093(8) 0.0008(8)
C33 0.0241(9) 0.0123(8) 0.0144(7) -0.0009(6) 0.0017(7) -0.0008(7)
C34 0.0380(11) 0.0185(9) 0.0189(8) 0.0011(8) 0.0011(8) 0.0097(9)
C35 0.0296(10) 0.0176(9) 0.0242(9) 0.0008(8) 0.0061(8) -0.0069(8)

loop_
_atom_type_symbol
_atom_type_description
_atom_type_scat_dispersion_real
_atom_type_scat_dispersion_imag
_atom_type_scat_source
C C 0.0033 0.0016 'International Tables Vol C Tables 4.2.6.8 and 6.1.1.4'
H H 0.0000 0.0000 'International Tables Vol C Tables 4.2.6.8 and 6.1.1.4'
Cl Cl 0.1484 0.1585 'International Tables Vol C Tables 4.2.6.8 and 6.1.1.4'
N N 0.0061 0.0033 'International Tables Vol C Tables 4.2.6.8 and 6.1.1.4'
P P 0.1023 0.0942 'International Tables Vol C Tables 4.2.6.8 and 6.1.1.4'
Ti Ti 0.2776 0.4457 'International Tables Vol C Tables 4.2.6.8 and 6.1.1.4'

loop_
_exptl_crystal_face_index_h
_exptl_crystal_face_index_k
_exptl_crystal_face_index_l
_exptl_crystal_face_perp_dist
_exptl_oxdiff_crystal_face_indexfrac_h
_exptl_oxdiff_crystal_face_indexfrac_k
_exptl_oxdiff_crystal_face_indexfrac_l
_exptl_oxdiff_crystal_face_x
_exptl_oxdiff_crystal_face_y
_exptl_oxdiff_crystal_face_z
14 -10 -7 0.0622 13.9751 -9.9868 -6.9823 -0.8731 0.3922 0.3702
-16 6 5 0.0904 -15.9716 5.9933 4.9861 0.8200 -0.5183 -0.1048
-12 -6 -10 0.0546 -11.9779 -5.9898 -9.9851 0.3974 -0.2931 0.8827
10 -13 -5 0.0744 9.9818 -12.9810 -4.9860 -0.8671 0.1103 0.4671
-14 10 -2 0.1009 -13.9741 9.9855 -2.0026 1.0163 -0.1303 0.0212
-17 6 4 0.0888 -16.9697 5.9933 3.9875 0.8765 -0.5234 -0.0413
-9 -7 -12 0.0478 -8.9831 -6.9889 -11.9807 0.2657 -0.1614 0.9442
4 -11 -14 0.0852 3.9937 -10.9846 -13.9731 -0.3970 0.2251 0.9094
17 -5 -2 0.0812 16.9696 -4.9947 -1.9910 -0.8668 0.4942 -0.0803
5 9 14 0.0822 4.9901 8.9865 13.9759 -0.0519 0.0245 -1.0203
-6 15 -5 0.0844 -5.9876 14.9758 -4.9967 0.9467 0.3753 -0.1814
5 -15 3 0.0926 4.9896 -14.9759 2.9997 -0.8742 -0.3513 0.2884
5 7 15 0.0682 4.9898 6.9899 14.9747 -0.1509 -0.0626 -0.9946
-12 -8 12 0.1132 -11.9807 -7.9835 11.9786 -0.0356 -0.9912 -0.0050
12 8 -12 0.1132 11.9807 7.9835 -11.9786 0.0356 0.9912 0.0050
-9 3 -14 0.0707 -8.9821 2.9945 -13.9797 0.7131 0.1867 0.6852
6 -15 0 0.0874 5.9882 -14.9765 0.0050 -0.8671 -0.2298 0.3989
-5 -3 -16 0.0492 -4.9894 -2.9966 -15.9739 0.3330 0.2077 0.8997
-4 15 -5 0.0770 -3.9911 14.9755 -4.9961 0.8654 0.4437 -0.2214
-1 -13 11 0.0855 -1.0005 -12.9771 10.9843 -0.6745 -0.7311 -0.0086
1 13 -11 0.0855 1.0005 12.9771 -10.9843 0.6745 0.7311 0.0086
0 15 -8 0.0709 0.0021 14.9745 -7.9901 0.7506 0.6677 -0.1710

loop_
_geom_angle_atom_site_label_1
_geom_angle_atom_site_label_2
_geom_angle_atom_site_label_3
_geom_angle
Cl1 Ti Cl2 90.88(2)
Cl1 Ti P1 90.110(19)
Cl1 Ti P2 89.604(19)
Cl2 Ti P1 92.712(19)
Cl2 Ti P2 87.404(17)
Cl3 Ti Cl1 90.83(2)
Cl3 Ti Cl2 178.28(2)
Cl3 Ti P1 87.202(17)
Cl3 Ti P2 92.690(19)
P2 Ti P1 179.69(2)
N1 Ti Cl1 179.48(6)
N1 Ti Cl2 89.28(5)
N1 Ti Cl3 89.01(5)
N1 Ti P1 90.38(5)
N1 Ti P2 89.91(5)
C14 P1 Ti 102.13(6)
C14 P1 C24 105.35(8)
C14 P1 C27 105.85(9)
C24 P1 Ti 117.18(6)
C27 P1 Ti 120.40(6)
C27 P1 C24 104.43(9)
C15 P2 Ti 102.20(6)
C15 P2 C30 105.38(8)
C15 P2 C33 105.49(9)
C30 P2 Ti 116.93(6)
C33 P2 Ti 120.97(6)
C33 P2 C30 104.29(9)
C2 N1 Ti 127.47(11)
C2 N1 C13 105.54(13)
C13 N1 Ti 126.98(11)
C3 C2 N1 132.01(15)
C7 C2 N1 110.08(14)
C7 C2 C3 117.76(15)
C2 C3 C15 127.88(16)
C4 C3 C2 117.22(16)
C4 C3 C15 114.89(15)
C3 C4 H4 113.8(16)
C5 C4 C3 124.84(17)
C5 C4 H4 121.4(16)
C4 C5 C16 122.54(16)
C6 C5 C4 117.05(16)
C6 C5 C16 120.40(16)
C5 C6 H6 120.9(15)
C7 C6 C5 119.63(16)
C7 C6 H6 119.5(15)
C2 C7 C8 107.11(14)
C6 C7 C2 123.46(16)
C6 C7 C8 129.42(15)
C9 C8 C7 129.22(16)
C9 C8 C13 123.31(16)
C13 C8 C7 107.45(14)
C8 C9 H9 118.4(15)
C8 C9 C10 119.60(16)
C10 C9 H9 122.0(15)
C9 C10 C11 117.17(15)
C9 C10 C20 120.18(16)
C11 C10 C20 122.65(16)
C10 C11 H11 119.2(15)
C10 C11 C12 124.81(16)
C12 C11 H11 116.0(15)
C11 C12 C13 117.04(15)
C11 C12 C14 114.72(15)
C13 C12 C14 128.23(15)
C8 C13 N1 109.80(14)
C8 C13 C12 118.04(15)
C12 C13 N1 132.05(15)
P1 C14 H14A 108.4(15)
P1 C14 H14B 105.4(13)
C12 C14 P1 115.12(12)
C12 C14 H14A 110.9(14)
C12 C14 H14B 108.3(14)
H14A C14 H14B 108.4(19)
P2 C15 H15A 111.2(14)
P2 C15 H15B 104.1(13)
C3 C15 P2 114.45(12)
C3 C15 H15A 107.4(15)
C3 C15 H15B 110.3(14)
H15A C15 H15B 109(2)
C5 C16 C18 108.65(19)
C5 C16 C19 109.43(18)
C17 C16 C5 112.64(17)
C17 C16 C18 107.6(2)
C17 C16 C19 109.2(2)
C19 C16 C18 109.2(2)
C16 C17 H17A 109.5
C16 C17 H17B 109.5
C16 C17 H17C 109.5
H17A C17 H17B 109.5
H17A C17 H17C 109.5
H17B C17 H17C 109.5
C16 C18 H18A 109.5
C16 C18 H18B 109.5
C16 C18 H18C 109.5
H18A C18 H18B 109.5
H18A C18 H18C 109.5
H18B C18 H18C 109.5
C16 C19 H19A 109.5
C16 C19 H19B 109.5
C16 C19 H19C 109.5
H19A C19 H19B 109.5
H19A C19 H19C 109.5
H19B C19 H19C 109.5
C10 C20 C23 107.97(16)
C21 C20 C10 112.80(15)
C21 C20 C22 108.51(18)
C21 C20 C23 108.45(18)
C22 C20 C10 109.58(16)
C22 C20 C23 109.49(17)
C20 C21 H21A 109.5
C20 C21 H21B 109.5
C20 C21 H21C 109.5
H21A C21 H21B 109.5
H21A C21 H21C 109.5
H21B C21 H21C 109.5
C20 C22 H22A 109.5
C20 C22 H22B 109.5
C20 C22 H22C 109.5
H22A C22 H22B 109.5
H22A C22 H22C 109.5
H22B C22 H22C 109.5
C20 C23 H23A 109.5
C20 C23 H23B 109.5
C20 C23 H23C 109.5
H23A C23 H23B 109.5
H23A C23 H23C 109.5
H23B C23 H23C 109.5
P1 C24 H24 106.6
C25 C24 P1 112.44(14)
C25 C24 H24 106.6
C25 C24 C26 110.73(17)
C26 C24 P1 113.39(14)
C26 C24 H24 106.6
C24 C25 H25A 109.5
C24 C25 H25B 109.5
C24 C25 H25C 109.5
H25A C25 H25B 109.5
H25A C25 H25C 109.5
H25B C25 H25C 109.5
C24 C26 H26A 109.5
C24 C26 H26B 109.5
C24 C26 H26C 109.5
H26A C26 H26B 109.5
H26A C26 H26C 109.5
H26B C26 H26C 109.5
P1 C27 H27 107.5
C28 C27 P1 109.94(15)
C28 C27 H27 107.5
C29 C27 P1 112.93(14)
C29 C27 H27 107.5
C29 C27 C28 111.14(17)
C27 C28 H28A 109.5
C27 C28 H28B 109.5
C27 C28 H28C 109.5
H28A C28 H28B 109.5
H28A C28 H28C 109.5
H28B C28 H28C 109.5
C27 C29 H29A 109.5
C27 C29 H29B 109.5
C27 C29 H29C 109.5
H29A C29 H29B 109.5
H29A C29 H29C 109.5
H29B C29 H29C 109.5
P2 C30 H30 106.8
C31 C30 P2 112.24(14)
C31 C30 H30 106.8
C31 C30 C32 110.59(17)
C32 C30 P2 113.06(14)
C32 C30 H30 106.8
C30 C31 H31A 109.5
C30 C31 H31B 109.5
C30 C31 H31C 109.5
H31A C31 H31B 109.5
H31A C31 H31C 109.5
H31B C31 H31C 109.5
C30 C32 H32A 109.5
C30 C32 H32B 109.5
C30 C32 H32C 109.5
H32A C32 H32B 109.5
H32A C32 H32C 109.5
H32B C32 H32C 109.5
P2 C33 H33 107.6
C34 C33 P2 109.96(14)
C34 C33 H33 107.6
C34 C33 C35 110.96(17)
C35 C33 P2 112.87(14)
C35 C33 H33 107.6
C33 C34 H34A 109.5
C33 C34 H34B 109.5
C33 C34 H34C 109.5
H34A C34 H34B 109.5
H34A C34 H34C 109.5
H34B C34 H34C 109.5
C33 C35 H35A 109.5
C33 C35 H35B 109.5
C33 C35 H35C 109.5
H35A C35 H35B 109.5
H35A C35 H35C 109.5
H35B C35 H35C 109.5

loop_
_geom_bond_atom_site_label_1
_geom_bond_atom_site_label_2
_geom_bond_distance
Ti Cl1 2.3246(5)
Ti Cl2 2.3257(5)
Ti Cl3 2.3230(5)
Ti P1 2.5886(5)
Ti P2 2.5868(5)
Ti N1 2.0100(13)
P1 C14 1.8226(18)
P1 C24 1.8586(19)
P1 C27 1.844(2)
P2 C15 1.8248(18)
P2 C30 1.8597(18)
P2 C33 1.847(2)
N1 C2 1.430(2)
N1 C13 1.434(2)
C2 C3 1.414(2)
C2 C7 1.413(2)
C3 C4 1.405(3)
C3 C15 1.513(2)
C4 H4 0.93(3)
C4 C5 1.399(3)
C5 C6 1.394(3)
C5 C16 1.531(3)
C6 H6 0.99(3)
C6 C7 1.385(2)
C7 C8 1.441(2)
C8 C9 1.388(2)
C8 C13 1.412(2)
C9 H9 0.94(2)
C9 C10 1.392(2)
C10 C11 1.399(2)
C10 C20 1.533(2)
C11 H11 0.95(2)
C11 C12 1.407(2)
C12 C13 1.413(2)
C12 C14 1.512(2)
C14 H14A 0.97(2)
C14 H14B 1.01(3)
C15 H15A 0.98(2)
C15 H15B 0.99(3)
C16 C17 1.517(3)
C16 C18 1.549(4)
C16 C19 1.535(4)
C17 H17A 0.9800
C17 H17B 0.9800
C17 H17C 0.9800
C18 H18A 0.9800
C18 H18B 0.9800
C18 H18C 0.9800
C19 H19A 0.9800
C19 H19B 0.9800
C19 H19C 0.9800
C20 C21 1.528(3)
C20 C22 1.533(3)
C20 C23 1.542(3)
C21 H21A 0.9800
C21 H21B 0.9800
C21 H21C 0.9800
C22 H22A 0.9800
C22 H22B 0.9800
C22 H22C 0.9800
C23 H23A 0.9800
C23 H23B 0.9800
C23 H23C 0.9800
C24 H24 1.0000
C24 C25 1.526(3)
C24 C26 1.534(3)
C25 H25A 0.9800
C25 H25B 0.9800
C25 H25C 0.9800
C26 H26A 0.9800
C26 H26B 0.9800
C26 H26C 0.9800
C27 H27 1.0000
C27 C28 1.531(3)
C27 C29 1.528(3)
C28 H28A 0.9800
C28 H28B 0.9800
C28 H28C 0.9800
C29 H29A 0.9800
C29 H29B 0.9800
C29 H29C 0.9800
C30 H30 1.0000
C30 C31 1.529(3)
C30 C32 1.531(3)
C31 H31A 0.9800
C31 H31B 0.9800
C31 H31C 0.9800
C32 H32A 0.9800
C32 H32B 0.9800
C32 H32C 0.9800
C33 H33 1.0000
C33 C34 1.529(3)
C33 C35 1.532(3)
C34 H34A 0.9800
C34 H34B 0.9800
C34 H34C 0.9800
C35 H35A 0.9800
C35 H35B 0.9800
C35 H35C 0.9800

loop_
_geom_torsion_atom_site_label_1
_geom_torsion_atom_site_label_2
_geom_torsion_atom_site_label_3
_geom_torsion_atom_site_label_4
_geom_torsion
Ti P1 C14 C12 53.43(14)
Ti P1 C24 C25 57.74(15)
Ti P1 C24 C26 -175.68(13)
Ti P1 C27 C28 72.48(15)
Ti P1 C27 C29 -52.27(16)
Ti P2 C15 C3 54.74(14)
Ti P2 C30 C31 55.74(16)
Ti P2 C30 C32 -178.30(13)
Ti P2 C33 C34 72.90(14)
Ti P2 C33 C35 -51.58(16)
Ti N1 C2 C3 -3.2(3)
Ti N1 C2 C7 -178.71(13)
Ti N1 C13 C8 179.46(12)
Ti N1 C13 C12 -4.5(3)
N1 C2 C3 C4 -176.16(18)
N1 C2 C3 C15 2.5(3)
N1 C2 C7 C6 178.08(18)
N1 C2 C7 C8 -1.1(2)
C2 N1 C13 C8 0.18(19)
C2 N1 C13 C12 176.17(18)
C2 C3 C4 C5 -0.8(3)
C2 C3 C15 P2 -37.5(2)
C2 C7 C8 C9 -177.50(18)
C2 C7 C8 C13 1.2(2)
C3 C2 C7 C6 1.8(3)
C3 C2 C7 C8 -177.31(15)
C3 C4 C5 C6 1.6(3)
C3 C4 C5 C16 -179.64(19)
C4 C3 C15 P2 141.19(15)
C4 C5 C6 C7 -0.7(3)
C4 C5 C16 C17 4.0(3)
C4 C5 C16 C18 123.1(2)
C4 C5 C16 C19 -117.7(2)
C5 C6 C7 C2 -1.0(3)
C5 C6 C7 C8 177.93(19)
C6 C5 C16 C17 -177.3(2)
C6 C5 C16 C18 -58.2(3)
C6 C5 C16 C19 61.0(3)
C6 C7 C8 C9 3.4(3)
C6 C7 C8 C13 -177.93(19)
C7 C2 C3 C4 -0.9(2)
C7 C2 C3 C15 177.72(17)
C7 C8 C9 C10 177.65(18)
C7 C8 C13 N1 -0.8(2)
C7 C8 C13 C12 -177.46(16)
C8 C9 C10 C11 -0.6(3)
C8 C9 C10 C20 179.54(17)
C9 C8 C13 N1 177.93(17)
C9 C8 C13 C12 1.3(3)
C9 C10 C11 C12 1.6(3)
C9 C10 C20 C21 174.62(19)
C9 C10 C20 C22 53.6(2)
C9 C10 C20 C23 -65.6(2)
C10 C11 C12 C13 -1.2(3)
C10 C11 C12 C14 179.96(17)
C11 C10 C20 C21 -5.2(3)
C11 C10 C20 C22 -126.22(19)
C11 C10 C20 C23 114.59(19)
C11 C12 C13 N1 -176.05(18)
C11 C12 C13 C8 -0.3(2)
C11 C12 C14 P1 142.36(14)
C13 N1 C2 C3 176.08(18)
C13 N1 C2 C7 0.57(19)
C13 C8 C9 C10 -0.8(3)
C13 C12 C14 P1 -36.4(2)
C14 P1 C24 C25 -54.96(16)
C14 P1 C24 C26 71.62(17)
C14 P1 C27 C28 -172.69(13)
C14 P1 C27 C29 62.56(15)
C14 C12 C13 N1 2.7(3)
C14 C12 C13 C8 178.39(17)
C15 P2 C30 C31 -56.94(16)
C15 P2 C30 C32 69.02(17)
C15 P2 C33 C34 -172.13(13)
C15 P2 C33 C35 63.38(15)
C15 C3 C4 C5 -179.59(18)
C16 C5 C6 C7 -179.46(19)
C20 C10 C11 C12 -178.52(18)
C24 P1 C14 C12 176.35(14)
C24 P1 C27 C28 -61.76(15)
C24 P1 C27 C29 173.48(13)
C27 P1 C14 C12 -73.37(15)
C27 P1 C24 C25 -166.25(14)
C27 P1 C24 C26 -39.67(17)
C30 P2 C15 C3 177.43(14)
C30 P2 C33 C34 -61.36(15)
C30 P2 C33 C35 174.15(14)
C33 P2 C15 C3 -72.58(15)
C33 P2 C30 C31 -167.78(15)
C33 P2 C30 C32 -41.83(17)
